data_7156882
loop_
_publ_author_name
'O'Boyle, Niamh M'
'Ana, Gloria'
'Kelly, Patrick M.'
'Nathwani, Seema M.'
'Noorani, Sara'
'Fayne, Darren'
'Bright, Sandra A.'
'Twamley, Brendan'
'Zisterer, Daniela M.'
'Meegan, Mary J.'

_publ_section_title
;
 Synthesis and evaluation of antiproliferative microtubule-destabilising
 combretastatin A-4 piperazine conjugates.
;
_journal_issue 25
_journal_name_full 'Organic &amp; biomolecular chemistry'
_journal_page_first 6184
_journal_page_last 6200
_journal_paper_doi 10.1039/c9ob00558g
_journal_volume 17
_journal_year 2019
_chemical_formula_moiety 'C19 H20 O6'
_chemical_formula_sum 'C19 H20 O6'
_chemical_formula_weight 344.35
_space_group_crystal_system triclinic
_space_group_IT_number 2
_space_group_name_Hall '-P 1'
_space_group_name_H-M_alt 'P -1'
_symmetry_space_group_name_Hall '-P 1'
_symmetry_space_group_name_H-M 'P -1'
_atom_sites_solution_hydrogens mixed
_atom_sites_solution_primary dual
_audit_creation_date 2017-10-23
_audit_creation_method
;
Olex2 1.2
(compiled 2017.08.10 svn.r3458 for OlexSys, GUI svn.r5381)
;
_audit_update_record
;
2018-11-09 deposited with the CCDC.    2019-05-28 downloaded from the CCDC.
;
_cell_angle_alpha 99.235(2)
_cell_angle_beta 90.839(2)
_cell_angle_gamma 93.211(2)
_cell_formula_units_Z 2
_cell_length_a 7.7673(2)
_cell_length_b 8.9291(3)
_cell_length_c 12.6819(4)
_cell_measurement_reflns_used 3820
_cell_measurement_temperature 100(2)
_cell_measurement_theta_max 69.81
_cell_measurement_theta_min 5.03
_cell_volume 866.54(5)
_computing_cell_refinement 'SAINT v8.37A (Bruker, 2015)'
_computing_data_collection 'APEX 3 (Bruker, 2016) '
_computing_data_reduction 'SAINT v8.37A (Bruker, 2015)'
_computing_molecular_graphics 'Olex2 (Dolomanov et al., 2009)'
_computing_publication_material 'Olex2 (Dolomanov et al., 2009)'
_computing_structure_refinement 'XL (Sheldrick, 2008)'
_computing_structure_solution 'XT (Sheldrick, 2015)'
_diffrn_ambient_temperature 100(2)
_diffrn_detector 'CCD area detector'
_diffrn_detector_area_resol_mean 7.9
_diffrn_detector_type APEX2
_diffrn_measured_fraction_theta_full 0.993
_diffrn_measured_fraction_theta_max 0.979
_diffrn_measurement_device 'Kappa diffractometer'
_diffrn_measurement_device_type 'Bruker APEX2 Kappa Duo'
_diffrn_measurement_method '\w and \f scans'
_diffrn_radiation_detector APEX2
_diffrn_radiation_monochromator 'mirror optics'
_diffrn_radiation_probe x-ray
_diffrn_radiation_type CuK\a
_diffrn_radiation_wavelength 1.54178
_diffrn_reflns_av_R_equivalents 0.0415
_diffrn_reflns_av_unetI/netI 0.0450
_diffrn_reflns_Laue_measured_fraction_full 0.993
_diffrn_reflns_Laue_measured_fraction_max 0.979
_diffrn_reflns_limit_h_max 8
_diffrn_reflns_limit_h_min -9
_diffrn_reflns_limit_k_max 10
_diffrn_reflns_limit_k_min -10
_diffrn_reflns_limit_l_max 15
_diffrn_reflns_limit_l_min -15
_diffrn_reflns_number 9343
_diffrn_reflns_point_group_measured_fraction_full 0.993
_diffrn_reflns_point_group_measured_fraction_max 0.979
_diffrn_reflns_theta_full 67.679
_diffrn_reflns_theta_max 70.133
_diffrn_reflns_theta_min 3.532
_diffrn_source 'microfocus sealed X-ray tube'
_diffrn_source_type 'Incoatec I\ms'
_exptl_absorpt_coefficient_mu 0.818
_exptl_absorpt_correction_T_max 0.7533
_exptl_absorpt_correction_T_min 0.6412
_exptl_absorpt_correction_type multi-scan
_exptl_absorpt_process_details
'SADABS-2016/2 (Bruker,2016/2) was used for absorption correction. wR2(int) was 0.0655 before and 0.0533 after correction. The Ratio of minimum to maximum transmission is 0.8512. The \l/2 correction factor is Not present.'
_exptl_crystal_colour colourless
_exptl_crystal_colour_primary colourless
_exptl_crystal_density_diffrn 1.320
_exptl_crystal_density_method 'not measured'
_exptl_crystal_description plate
_exptl_crystal_F_000 364
_exptl_crystal_size_max 0.17
_exptl_crystal_size_mid 0.07
_exptl_crystal_size_min 0.05
_refine_diff_density_max 0.249
_refine_diff_density_min -0.236
_refine_diff_density_rms 0.054
_refine_ls_extinction_method none
_refine_ls_goodness_of_fit_ref 1.060
_refine_ls_hydrogen_treatment mixed
_refine_ls_matrix_type full
_refine_ls_number_parameters 228
_refine_ls_number_reflns 3226
_refine_ls_number_restraints 1
_refine_ls_restrained_S_all 1.060
_refine_ls_R_factor_all 0.0686
_refine_ls_R_factor_gt 0.0518
_refine_ls_shift/su_max 0.000
_refine_ls_shift/su_mean 0.000
_refine_ls_structure_factor_coef Fsqd
_refine_ls_weighting_details 'w=1/[\s^2^(Fo^2^)+(0.0838P)^2^+0.1648P] where P=(Fo^2^+2Fc^2^)/3'
_refine_ls_weighting_scheme calc
_refine_ls_wR_factor_gt 0.1380
_refine_ls_wR_factor_ref 0.1501
_reflns_Friedel_coverage 0.000
_reflns_number_gt 2438
_reflns_number_total 3226
_reflns_threshold_expression 'I > 2\s(I)'
_cod_data_source_file c9ob00558g3.cif
_cod_data_source_block tcd910
_cod_depositor_comments 'Adding full bibliography for 7156882.cif.'
_cod_database_code 7156882
_shelx_shelxl_version_number 2014/7
_shelx_space_group_comment
;
The symmetry employed for this shelxl refinement is uniquely defined
by the following loop, which should always be used as a source of
symmetry information in preference to the above space-group names.
They are only intended as comments.
;
_shelx_estimated_absorpt_t_max 0.960
_shelx_estimated_absorpt_t_min 0.873
_olex2_refinement_description
;
1. Fixed Uiso
 At 1.2 times of:
  All C(H) groups
 At 1.5 times of:
  All C(H,H,H) groups
2. Restrained distances
 O12-H12
 0.84 with sigma of 0.01
3. Uiso/Uaniso restraints and constraints
Uanis(C14) = Uanis(C15)
4.a Aromatic/amide H refined with riding coordinates:
 C4(H4), C5(H5), C7(H7), C8(H8), C9(H9), C15(H15), C19(H19)
4.b Idealised Me refined as rotating group:
 C1(H1A,H1B,H1C), C21(H21A,H21B,H21C), C23(H23A,H23B,H23C), C25(H25A,H25B,H25C)
;
_olex2_exptl_crystal_mounting_method 'mounted in oil on a MiTeGen holder'
_olex2_submission_original_sample_id SarahFitzpatrickSS
_olex2_submission_special_instructions 'No special instructions were received'

loop_
_space_group_symop_operation_xyz
'x, y, z'
'-x, -y, -z'

loop_
_atom_site_label
_atom_site_type_symbol
_atom_site_fract_x
_atom_site_fract_y
_atom_site_fract_z
_atom_site_U_iso_or_equiv
_atom_site_adp_type
_atom_site_occupancy
_atom_site_site_symmetry_order
_atom_site_calc_flag
_atom_site_refinement_flags_posn
O2 O 1.04957(19) 0.86080(18) 0.08023(13) 0.0352(4) Uani 1 1 d .
O12 O 0.2016(2) 1.07777(16) 0.45572(13) 0.0322(4) Uani 1 1 d D
H12 H 0.109(2) 1.097(4) 0.488(2) 0.058(9) Uiso 1 1 d D
O13 O 0.08481(19) 0.84110(16) 0.45189(12) 0.0312(4) Uani 1 1 d .
O20 O 0.66726(19) 0.40612(16) 0.36589(12) 0.0316(4) Uani 1 1 d .
O22 O 0.43033(19) 0.24773(16) 0.23092(12) 0.0298(3) Uani 1 1 d .
O24 O 0.14999(19) 0.37214(17) 0.16955(13) 0.0339(4) Uani 1 1 d .
C1 C 1.1987(3) 0.9643(3) 0.09341(19) 0.0363(5) Uani 1 1 d .
H1A H 1.2845 0.9283 0.0408 0.054 Uiso 1 1 calc GR
H1B H 1.2480 0.9701 0.1656 0.054 Uiso 1 1 calc GR
H1C H 1.1658 1.0652 0.0828 0.054 Uiso 1 1 calc GR
C3 C 0.9165(3) 0.8946(2) 0.14762(17) 0.0293(4) Uani 1 1 d .
C4 C 0.9167(3) 1.0212(2) 0.22724(18) 0.0310(5) Uani 1 1 d .
H4 H 1.0136 1.0921 0.2384 0.037 Uiso 1 1 calc R
C5 C 0.7724(3) 1.0421(2) 0.29022(17) 0.0299(5) Uani 1 1 d .
H5 H 0.7711 1.1299 0.3435 0.036 Uiso 1 1 calc R
C6 C 0.6290(3) 0.9384(2) 0.27776(17) 0.0283(4) Uani 1 1 d .
C7 C 0.6311(3) 0.8132(2) 0.19475(17) 0.0298(5) Uani 1 1 d .
H7 H 0.5343 0.7423 0.1829 0.036 Uiso 1 1 calc R
C8 C 0.7718(3) 0.7923(2) 0.13071(17) 0.0309(5) Uani 1 1 d .
H8 H 0.7708 0.7079 0.0746 0.037 Uiso 1 1 calc R
C9 C 0.4803(3) 0.9704(2) 0.34667(17) 0.0282(4) Uani 1 1 d .
H9 H 0.4704 1.0739 0.3771 0.034 Uiso 1 1 calc R
C10 C 0.3566(3) 0.8715(2) 0.37208(16) 0.0272(4) Uani 1 1 d .
C11 C 0.2038(3) 0.9283(2) 0.43022(16) 0.0278(4) Uani 1 1 d .
C14 C 0.3639(3) 0.7034(2) 0.34366(16) 0.0265(3) Uani 1 1 d .
C15 C 0.5076(3) 0.6357(2) 0.37802(16) 0.0265(3) Uani 1 1 d .
H15 H 0.5897 0.6936 0.4266 0.032 Uiso 1 1 calc R
C16 C 0.5299(3) 0.4830(2) 0.34075(16) 0.0267(4) Uani 1 1 d .
C17 C 0.4082(3) 0.3984(2) 0.26964(17) 0.0268(4) Uani 1 1 d .
C18 C 0.2613(3) 0.4653(2) 0.23872(16) 0.0270(4) Uani 1 1 d .
C19 C 0.2380(3) 0.6185(2) 0.27606(17) 0.0280(4) Uani 1 1 d .
H19 H 0.1379 0.6643 0.2557 0.034 Uiso 1 1 calc R
C21 C 0.7981(3) 0.4892(3) 0.43571(19) 0.0335(5) Uani 1 1 d .
H21A H 0.8517 0.5704 0.4015 0.050 Uiso 1 1 calc GR
H21B H 0.8860 0.4204 0.4508 0.050 Uiso 1 1 calc GR
H21C H 0.7464 0.5336 0.5027 0.050 Uiso 1 1 calc GR
C23 C 0.5262(3) 0.2277(2) 0.13491(18) 0.0334(5) Uani 1 1 d .
H23A H 0.4637 0.2681 0.0790 0.050 Uiso 1 1 calc GR
H23B H 0.5411 0.1192 0.1118 0.050 Uiso 1 1 calc GR
H23C H 0.6396 0.2820 0.1481 0.050 Uiso 1 1 calc GR
C25 C -0.0033(3) 0.4349(3) 0.13821(19) 0.0371(5) Uani 1 1 d .
H25A H -0.0712 0.3581 0.0882 0.056 Uiso 1 1 calc GR
H25B H 0.0269 0.5228 0.1033 0.056 Uiso 1 1 calc GR
H25C H -0.0713 0.4672 0.2014 0.056 Uiso 1 1 calc GR

loop_
_atom_site_aniso_label
_atom_site_aniso_U_11
_atom_site_aniso_U_22
_atom_site_aniso_U_33
_atom_site_aniso_U_23
_atom_site_aniso_U_13
_atom_site_aniso_U_12
O2 0.0264(8) 0.0363(8) 0.0389(9) -0.0054(6) 0.0048(6) -0.0005(6)
O12 0.0296(8) 0.0229(7) 0.0419(9) -0.0026(6) 0.0053(6) 0.0043(6)
O13 0.0277(8) 0.0251(7) 0.0399(8) 0.0016(6) 0.0050(6) 0.0033(6)
O20 0.0271(7) 0.0268(7) 0.0387(8) -0.0017(6) -0.0075(6) 0.0050(6)
O22 0.0303(8) 0.0223(7) 0.0349(8) -0.0015(6) 0.0028(6) 0.0028(6)
O24 0.0266(8) 0.0290(8) 0.0423(9) -0.0055(6) -0.0054(6) 0.0029(6)
C1 0.0247(11) 0.0444(13) 0.0371(12) 0.0002(9) 0.0024(9) -0.0040(9)
C3 0.0243(10) 0.0309(10) 0.0325(11) 0.0031(8) 0.0000(8) 0.0056(8)
C4 0.0274(10) 0.0284(10) 0.0359(11) 0.0023(8) -0.0016(8) -0.0008(8)
C5 0.0330(11) 0.0250(10) 0.0301(10) -0.0002(8) -0.0005(8) 0.0019(8)
C6 0.0258(10) 0.0243(10) 0.0346(11) 0.0028(8) -0.0008(8) 0.0049(8)
C7 0.0275(10) 0.0286(10) 0.0322(11) 0.0025(8) -0.0015(8) 0.0005(8)
C8 0.0302(11) 0.0266(10) 0.0337(11) -0.0022(8) -0.0015(8) 0.0033(8)
C9 0.0292(11) 0.0235(9) 0.0304(10) -0.0008(7) -0.0021(8) 0.0045(8)
C10 0.0269(10) 0.0258(10) 0.0279(10) 0.0001(8) -0.0010(8) 0.0051(8)
C11 0.0268(10) 0.0246(10) 0.0309(11) 0.0002(8) -0.0027(8) 0.0039(8)
C14 0.0243(7) 0.0244(7) 0.0298(7) 0.0017(6) 0.0014(6) 0.0009(6)
C15 0.0243(7) 0.0244(7) 0.0298(7) 0.0017(6) 0.0014(6) 0.0009(6)
C16 0.0239(10) 0.0270(10) 0.0287(10) 0.0026(8) 0.0004(8) 0.0033(8)
C17 0.0257(10) 0.0232(10) 0.0306(10) 0.0008(8) 0.0033(8) 0.0020(8)
C18 0.0247(10) 0.0270(10) 0.0281(10) 0.0010(8) 0.0005(8) 0.0002(8)
C19 0.0238(10) 0.0257(10) 0.0338(11) 0.0020(8) 0.0011(8) 0.0043(8)
C21 0.0269(11) 0.0307(11) 0.0414(12) 0.0015(9) -0.0068(9) 0.0027(8)
C23 0.0320(11) 0.0299(11) 0.0357(11) -0.0028(8) 0.0043(9) 0.0032(9)
C25 0.0263(11) 0.0395(12) 0.0422(13) -0.0041(10) -0.0062(9) 0.0053(9)

loop_
_atom_type_symbol
_atom_type_description
_atom_type_scat_dispersion_real
_atom_type_scat_dispersion_imag
_atom_type_scat_source
C C 0.0181 0.0091 'International Tables Vol C Tables 4.2.6.8 and 6.1.1.4'
H H 0.0000 0.0000 'International Tables Vol C Tables 4.2.6.8 and 6.1.1.4'
O O 0.0492 0.0322 'International Tables Vol C Tables 4.2.6.8 and 6.1.1.4'

loop_
_geom_angle_atom_site_label_1
_geom_angle_atom_site_label_2
_geom_angle_atom_site_label_3
_geom_angle
C3 O2 C1 117.01(17)
C11 O12 H12 107(2)
C16 O20 C21 117.31(16)
C17 O22 C23 112.60(16)
C18 O24 C25 117.18(16)
O2 C1 H1A 109.5
O2 C1 H1B 109.5
O2 C1 H1C 109.5
H1A C1 H1B 109.5
H1A C1 H1C 109.5
H1B C1 H1C 109.5
O2 C3 C4 124.7(2)
O2 C3 C8 115.21(18)
C4 C3 C8 120.1(2)
C3 C4 H4 120.6
C3 C4 C5 118.74(19)
C5 C4 H4 120.6
C4 C5 H5 118.9
C4 C5 C6 122.23(19)
C6 C5 H5 118.9
C5 C6 C7 117.60(19)
C5 C6 C9 118.76(18)
C7 C6 C9 123.51(19)
C6 C7 H7 119.6
C8 C7 C6 120.75(19)
C8 C7 H7 119.6
C3 C8 H8 119.8
C7 C8 C3 120.47(19)
C7 C8 H8 119.8
C6 C9 H9 115.9
C10 C9 C6 128.16(19)
C10 C9 H9 115.9
C9 C10 C11 119.93(18)
C9 C10 C14 123.18(19)
C11 C10 C14 116.89(18)
O12 C11 C10 115.66(18)
O13 C11 O12 122.51(19)
O13 C11 C10 121.82(18)
C15 C14 C10 118.26(17)
C15 C14 C19 120.96(19)
C19 C14 C10 120.51(18)
C14 C15 H15 120.2
C16 C15 C14 119.61(19)
C16 C15 H15 120.2
O20 C16 C15 124.87(18)
O20 C16 C17 115.24(18)
C15 C16 C17 119.87(19)
O22 C17 C16 120.38(19)
O22 C17 C18 119.38(18)
C18 C17 C16 120.23(18)
O24 C18 C17 115.45(18)
O24 C18 C19 124.42(19)
C19 C18 C17 120.11(18)
C14 C19 H19 120.4
C18 C19 C14 119.12(19)
C18 C19 H19 120.4
O20 C21 H21A 109.5
O20 C21 H21B 109.5
O20 C21 H21C 109.5
H21A C21 H21B 109.5
H21A C21 H21C 109.5
H21B C21 H21C 109.5
O22 C23 H23A 109.5
O22 C23 H23B 109.5
O22 C23 H23C 109.5
H23A C23 H23B 109.5
H23A C23 H23C 109.5
H23B C23 H23C 109.5
O24 C25 H25A 109.5
O24 C25 H25B 109.5
O24 C25 H25C 109.5
H25A C25 H25B 109.5
H25A C25 H25C 109.5
H25B C25 H25C 109.5

loop_
_geom_bond_atom_site_label_1
_geom_bond_atom_site_label_2
_geom_bond_distance
O2 C1 1.431(3)
O2 C3 1.367(3)
O12 H12 0.844(10)
O12 C11 1.323(2)
O13 C11 1.238(3)
O20 C16 1.361(2)
O20 C21 1.430(3)
O22 C17 1.377(2)
O22 C23 1.428(3)
O24 C18 1.368(2)
O24 C25 1.422(3)
C1 H1A 0.9800
C1 H1B 0.9800
C1 H1C 0.9800
C3 C4 1.389(3)
C3 C8 1.399(3)
C4 H4 0.9500
C4 C5 1.390(3)
C5 H5 0.9500
C5 C6 1.398(3)
C6 C7 1.409(3)
C6 C9 1.471(3)
C7 H7 0.9500
C7 C8 1.374(3)
C8 H8 0.9500
C9 H9 0.9500
C9 C10 1.347(3)
C10 C11 1.477(3)
C10 C14 1.490(3)
C14 C15 1.395(3)
C14 C19 1.397(3)
C15 H15 0.9500
C15 C16 1.391(3)
C16 C17 1.398(3)
C17 C18 1.397(3)
C18 C19 1.396(3)
C19 H19 0.9500
C21 H21A 0.9800
C21 H21B 0.9800
C21 H21C 0.9800
C23 H23A 0.9800
C23 H23B 0.9800
C23 H23C 0.9800
C25 H25A 0.9800
C25 H25B 0.9800
C25 H25C 0.9800

loop_
_geom_hbond_atom_site_label_D
_geom_hbond_atom_site_label_H
_geom_hbond_atom_site_label_A
_geom_hbond_distance_DH
_geom_hbond_distance_HA
_geom_hbond_distance_DA
_geom_hbond_angle_DHA
_geom_hbond_site_symmetry_A
O12 H12 O13 0.844(10) 1.774(11) 2.614(2) 173(3) 2_576

loop_
_geom_torsion_atom_site_label_1
_geom_torsion_atom_site_label_2
_geom_torsion_atom_site_label_3
_geom_torsion_atom_site_label_4
_geom_torsion
O2 C3 C4 C5 179.9(2)
O2 C3 C8 C7 178.9(2)
O20 C16 C17 O22 0.7(3)
O20 C16 C17 C18 179.56(18)
O22 C17 C18 O24 -0.7(3)
O22 C17 C18 C19 -179.10(18)
O24 C18 C19 C14 -177.76(19)
C1 O2 C3 C4 -0.1(3)
C1 O2 C3 C8 178.77(19)
C3 C4 C5 C6 1.5(3)
C4 C3 C8 C7 -2.2(3)
C4 C5 C6 C7 -2.9(3)
C4 C5 C6 C9 -179.1(2)
C5 C6 C7 C8 1.8(3)
C5 C6 C9 C10 -157.8(2)
C6 C7 C8 C3 0.7(3)
C6 C9 C10 C11 -171.2(2)
C6 C9 C10 C14 8.3(3)
C7 C6 C9 C10 26.4(4)
C8 C3 C4 C5 1.1(3)
C9 C6 C7 C8 177.7(2)
C9 C10 C11 O12 -1.3(3)
C9 C10 C11 O13 177.58(19)
C9 C10 C14 C15 56.3(3)
C9 C10 C14 C19 -117.8(2)
C10 C14 C15 C16 -171.20(18)
C10 C14 C19 C18 170.95(19)
C11 C10 C14 C15 -124.1(2)
C11 C10 C14 C19 61.8(3)
C14 C10 C11 O12 179.14(18)
C14 C10 C11 O13 -2.0(3)
C14 C15 C16 O20 177.81(19)
C14 C15 C16 C17 -0.2(3)
C15 C14 C19 C18 -3.0(3)
C15 C16 C17 O22 178.98(18)
C15 C16 C17 C18 -2.2(3)
C16 C17 C18 O24 -179.51(18)
C16 C17 C18 C19 2.1(3)
C17 C18 C19 C14 0.5(3)
C19 C14 C15 C16 2.9(3)
C21 O20 C16 C15 -0.1(3)
C21 O20 C16 C17 178.03(18)
C23 O22 C17 C16 -89.4(2)
C23 O22 C17 C18 91.8(2)
C25 O24 C18 C17 178.49(19)
C25 O24 C18 C19 -3.2(3)
